data_4030596
loop_
_publ_author_name
'Civit, Marc G.'
'Sanz, Xavier'
'Vogels, Christopher M.'
'Webb, Jonathan D.'
'Geier, Stephen J.'
'Decken, Andreas'
'Bo, Carles'
'Westcott, Stephen A.'
'Fern\'andez, Elena'

_publ_section_title
;
 Thioboration of \a,\b-Unsaturated Ketones and Aldehydes toward the
 Synthesis of \b-Sulfido Carbonyl Compounds.
;
_journal_issue 4
_journal_name_full 'The Journal of organic chemistry'
_journal_page_first 2148
_journal_page_last 2154
_journal_paper_doi 10.1021/jo5026354
_journal_volume 80
_journal_year 2015
_chemical_formula_moiety 'C13 H19 B O2 S'
_chemical_formula_sum 'C13 H19 B O2 S'
_chemical_formula_weight 250.15
_chemical_name_systematic
; 
 ? 
;
_space_group_IT_number 14
_space_group_name_Hall '-P 2yn'
_symmetry_cell_setting monoclinic
_symmetry_space_group_name_Hall '-P 2yn'
_symmetry_space_group_name_H-M 'P 1 21/n 1'
_atom_sites_solution_hydrogens geom
_atom_sites_solution_primary direct
_atom_sites_solution_secondary difmap
_audit_creation_method SHELXL-2013
_cell_angle_alpha 90.00
_cell_angle_beta 95.751(4)
_cell_angle_gamma 90.00
_cell_formula_units_Z 4
_cell_length_a 8.795(2)
_cell_length_b 8.642(2)
_cell_length_c 17.912(5)
_cell_measurement_reflns_used 4194
_cell_measurement_temperature 173(2)
_cell_measurement_theta_max 25.50
_cell_measurement_theta_min 2.62
_cell_volume 1354.6(6)
_computing_cell_refinement 'Bruker SMART'
_computing_data_collection 'Bruker SMART'
_computing_data_reduction 'Bruker SAINT'
_computing_molecular_graphics 'Bruker SHELXTL'
_computing_publication_material 'Bruker SHELXTL'
_computing_structure_refinement 'SHELXL-2013 (Sheldrick, 2013)'
_computing_structure_solution 'SHELXS-97 (Sheldrick, 1990)'
_diffrn_ambient_temperature 173(2)
_diffrn_measured_fraction_theta_full 0.965
_diffrn_measured_fraction_theta_max 0.966
_diffrn_measurement_device_type 'Bruker AXS SMART1000/P4'
_diffrn_measurement_method '\f and \w scans'
_diffrn_radiation_monochromator graphite
_diffrn_radiation_type MoK\a
_diffrn_radiation_wavelength 0.71073
_diffrn_reflns_av_unetI/netI 0.0485
_diffrn_reflns_Laue_measured_fraction_full 0.965
_diffrn_reflns_Laue_measured_fraction_max 0.966
_diffrn_reflns_limit_h_max 10
_diffrn_reflns_limit_h_min -10
_diffrn_reflns_limit_k_max 10
_diffrn_reflns_limit_k_min -10
_diffrn_reflns_limit_l_max 21
_diffrn_reflns_limit_l_min -21
_diffrn_reflns_number 6218
_diffrn_reflns_point_group_measured_fraction_full 0.965
_diffrn_reflns_point_group_measured_fraction_max 0.966
_diffrn_reflns_theta_full 25.242
_diffrn_reflns_theta_max 24.992
_diffrn_reflns_theta_min 2.286
_diffrn_source 'fine-focus sealed tube'
_diffrn_source_type K760
_diffrn_standards_decay_% 0
_diffrn_standards_interval_count 0
_diffrn_standards_interval_time 0
_diffrn_standards_number 0
_exptl_absorpt_coefficient_mu 0.226
_exptl_absorpt_correction_T_max 0.978
_exptl_absorpt_correction_T_min 0.662
_exptl_absorpt_correction_type multi-scan
_exptl_absorpt_process_details 'SADABS (Sheldrick, 2008)'
_exptl_crystal_colour Colourless
_exptl_crystal_density_diffrn 1.227
_exptl_crystal_density_method 'not measured'
_exptl_crystal_description Irregular
_exptl_crystal_F_000 536
_exptl_crystal_size_max 0.45
_exptl_crystal_size_mid 0.40
_exptl_crystal_size_min 0.10
_refine_diff_density_max 0.405
_refine_diff_density_min -0.435
_refine_diff_density_rms 0.085
_refine_ls_extinction_method none
_refine_ls_goodness_of_fit_ref 1.005
_refine_ls_hydrogen_treatment constr
_refine_ls_matrix_type full
_refine_ls_number_parameters 164
_refine_ls_number_reflns 6218
_refine_ls_number_restraints 0
_refine_ls_restrained_S_all 1.005
_refine_ls_R_factor_all 0.0774
_refine_ls_R_factor_gt 0.0680
_refine_ls_shift/su_max 0.000
_refine_ls_shift/su_mean 0.000
_refine_ls_structure_factor_coef Fsqd
_refine_ls_weighting_details 'calc w=1/[\s^2^(Fo^2^)+(0.1503P)^2^] where P=(Fo^2^+2Fc^2^)/3'
_refine_ls_weighting_scheme calc
_refine_ls_wR_factor_gt 0.1947
_refine_ls_wR_factor_ref 0.1984
_reflns_Friedel_coverage 0.000
_reflns_number_gt 5208
_reflns_number_total 6218
_reflns_threshold_expression 'I > 2\s(I)'
_cod_data_source_file jo5026354_si_001.cif
_cod_data_source_block SW
_cod_depositor_comments
;
The following automatic conversions were performed:

'_symmetry_cell_setting' value 'Monoclinic' changed to 'monoclinic'
according to
/usr/data/users/saulius/crontab/automatic-downloads/rss-feeds/ACS/lib/dictionaries/cif_core.dic
dictionary named 'cif_core.dic' version 2.4.2 from 2011-04-26.

Automatic conversion script
Id: cif_fix_values 3008 2015-01-20 13:52:24Z robertas 

 Adding full bibliography for 4030596.cif.
;
_cod_original_cell_volume 1354.7(6)
_cod_original_sg_symbol_H-M P2(1)/n
_cod_database_code 4030596
_shelx_space_group_comment
;
The symmetry employed for this shelxl refinement is uniquely defined
by the following loop, which should always be used as a source of
symmetry information in preference to the above space-group names.
They are only intended as comments.
;
_shelxl_version_number 2013-2

loop_
_space_group_symop_operation_xyz
'x, y, z'
'-x+1/2, y+1/2, -z+1/2'
'-x, -y, -z'
'x-1/2, -y-1/2, z-1/2'

loop_
_atom_site_label
_atom_site_type_symbol
_atom_site_fract_x
_atom_site_fract_y
_atom_site_fract_z
_atom_site_U_iso_or_equiv
_atom_site_adp_type
_atom_site_occupancy
_atom_site_site_symmetry_order
_atom_site_calc_flag
_atom_site_refinement_flags_posn
_atom_site_refinement_flags_adp
B1 B 0.2571(7) 0.5290(6) 0.0997(3) 0.0229(12) Uani 1 1 d . .
S2 S 0.28428(15) 0.36890(13) 0.16637(8) 0.0262(4) Uani 1 1 d . .
C3 C 0.1156(6) 0.3709(5) 0.2137(3) 0.0203(11) Uani 1 1 d . .
C4 C 0.0520(6) 0.5050(5) 0.2393(3) 0.0252(12) Uani 1 1 d . .
H4 H 0.0948 0.6025 0.2288 0.030 Uiso 1 1 calc R U
C5 C -0.0734(6) 0.4981(6) 0.2802(3) 0.0286(13) Uani 1 1 d . .
H5 H -0.1165 0.5915 0.2965 0.034 Uiso 1 1 calc R U
C6 C -0.1373(6) 0.3585(6) 0.2977(3) 0.0279(12) Uani 1 1 d . .
C7 C -0.0705(6) 0.2239(6) 0.2730(3) 0.0282(12) Uani 1 1 d . .
H7 H -0.1111 0.1261 0.2848 0.034 Uiso 1 1 calc R U
C8 C 0.0531(6) 0.2304(6) 0.2317(3) 0.0262(12) Uani 1 1 d . .
H8 H 0.0962 0.1371 0.2153 0.031 Uiso 1 1 calc R U
C9 C -0.2754(7) 0.3523(6) 0.3412(3) 0.0414(14) Uani 1 1 d . .
H9A H -0.3564 0.2924 0.3129 0.062 Uiso 1 1 calc R U
H9B H -0.3119 0.4577 0.3490 0.062 Uiso 1 1 calc R U
H9C H -0.2476 0.3030 0.3899 0.062 Uiso 1 1 calc R U
O10 O 0.1295(4) 0.6152(4) 0.08621(19) 0.0250(9) Uani 1 1 d . .
C11 C 0.1705(6) 0.7425(5) 0.0372(3) 0.0241(11) Uani 1 1 d . .
C12 C 0.3078(6) 0.6731(6) -0.0002(3) 0.0253(13) Uani 1 1 d . .
O13 O 0.3719(4) 0.5643(3) 0.05764(19) 0.0238(8) Uani 1 1 d . .
C14 C 0.0311(6) 0.7794(6) -0.0166(3) 0.0288(13) Uani 1 1 d . .
H14A H -0.0071 0.6842 -0.0417 0.043 Uiso 1 1 calc R U
H14B H 0.0590 0.8538 -0.0542 0.043 Uiso 1 1 calc R U
H14C H -0.0487 0.8240 0.0112 0.043 Uiso 1 1 calc R U
C15 C 0.2151(6) 0.8784(6) 0.0893(3) 0.0316(13) Uani 1 1 d . .
H15A H 0.1276 0.9082 0.1159 0.047 Uiso 1 1 calc R U
H15B H 0.2459 0.9662 0.0597 0.047 Uiso 1 1 calc R U
H15C H 0.3005 0.8479 0.1257 0.047 Uiso 1 1 calc R U
C16 C 0.2594(6) 0.5775(6) -0.0699(3) 0.0314(13) Uani 1 1 d . .
H16A H 0.3463 0.5156 -0.0831 0.047 Uiso 1 1 calc R U
H16B H 0.2255 0.6465 -0.1117 0.047 Uiso 1 1 calc R U
H16C H 0.1754 0.5085 -0.0598 0.047 Uiso 1 1 calc R U
C17 C 0.4320(6) 0.7872(6) -0.0145(3) 0.0336(15) Uani 1 1 d . .
H17A H 0.4733 0.8339 0.0331 0.050 Uiso 1 1 calc R U
H17B H 0.3894 0.8683 -0.0486 0.050 Uiso 1 1 calc R U
H17C H 0.5139 0.7332 -0.0372 0.050 Uiso 1 1 calc R U

loop_
_atom_site_aniso_label
_atom_site_aniso_U_11
_atom_site_aniso_U_22
_atom_site_aniso_U_33
_atom_site_aniso_U_23
_atom_site_aniso_U_13
_atom_site_aniso_U_12
B1 0.028(3) 0.026(3) 0.016(3) -0.003(2) 0.006(3) -0.003(3)
S2 0.0276(7) 0.0276(7) 0.0239(7) 0.0067(6) 0.0047(7) 0.0050(6)
C3 0.022(3) 0.025(3) 0.013(2) 0.003(2) -0.003(2) 0.000(2)
C4 0.031(3) 0.026(3) 0.019(3) 0.002(2) 0.005(3) -0.001(2)
C5 0.035(3) 0.032(3) 0.019(3) -0.001(2) 0.001(3) 0.003(2)
C6 0.027(3) 0.036(3) 0.020(3) 0.004(3) 0.001(2) 0.000(2)
C7 0.032(3) 0.030(3) 0.021(3) 0.005(2) 0.000(3) -0.008(2)
C8 0.033(3) 0.025(3) 0.020(3) -0.001(2) 0.000(3) 0.001(2)
C9 0.038(3) 0.046(3) 0.043(4) 0.001(3) 0.015(3) 0.000(3)
O10 0.0251(19) 0.0311(18) 0.0193(19) 0.0072(16) 0.0043(17) 0.0044(14)
C11 0.029(3) 0.028(3) 0.016(3) 0.002(2) 0.002(2) 0.003(2)
C12 0.031(3) 0.031(3) 0.013(3) 0.003(2) -0.002(2) 0.007(2)
O13 0.0241(18) 0.0274(18) 0.0202(18) 0.0050(16) 0.0043(17) 0.0045(15)
C14 0.031(3) 0.035(3) 0.020(3) 0.002(3) -0.001(3) 0.005(2)
C15 0.038(3) 0.032(3) 0.024(3) -0.001(2) -0.004(3) 0.004(2)
C16 0.033(3) 0.038(3) 0.022(3) -0.005(2) 0.001(3) 0.002(2)
C17 0.037(3) 0.030(3) 0.034(4) 0.005(3) 0.005(3) 0.000(2)

loop_
_atom_type_symbol
_atom_type_description
_atom_type_scat_dispersion_real
_atom_type_scat_dispersion_imag
_atom_type_scat_source
C C 0.0033 0.0016 'International Tables Vol C Tables 4.2.6.8 and 6.1.1.4'
H H 0.0000 0.0000 'International Tables Vol C Tables 4.2.6.8 and 6.1.1.4'
B B 0.0013 0.0007 'International Tables Vol C Tables 4.2.6.8 and 6.1.1.4'
O O 0.0106 0.0060 'International Tables Vol C Tables 4.2.6.8 and 6.1.1.4'
S S 0.1246 0.1234 'International Tables Vol C Tables 4.2.6.8 and 6.1.1.4'

loop_
_geom_angle_atom_site_label_1
_geom_angle_atom_site_label_2
_geom_angle_atom_site_label_3
_geom_angle
O10 B1 O13 115.4(4)
O10 B1 S2 126.0(4)
O13 B1 S2 118.6(4)
C3 S2 B1 104.1(2)
C8 C3 C4 118.3(5)
C8 C3 S2 118.1(4)
C4 C3 S2 123.3(4)
C3 C4 C5 120.5(4)
C3 C4 H4 119.7
C5 C4 H4 119.7
C6 C5 C4 121.4(5)
C6 C5 H5 119.3
C4 C5 H5 119.3
C5 C6 C7 117.6(5)
C5 C6 C9 121.0(5)
C7 C6 C9 121.4(5)
C8 C7 C6 121.1(5)
C8 C7 H7 119.4
C6 C7 H7 119.4
C7 C8 C3 120.9(5)
C7 C8 H8 119.5
C3 C8 H8 119.5
C6 C9 H9A 109.5
C6 C9 H9B 109.5
H9A C9 H9B 109.5
C6 C9 H9C 109.5
H9A C9 H9C 109.5
H9B C9 H9C 109.5
B1 O10 C11 105.7(4)
O10 C11 C14 107.8(4)
O10 C11 C15 105.9(4)
C14 C11 C15 111.7(4)
O10 C11 C12 102.4(3)
C14 C11 C12 114.7(4)
C15 C11 C12 113.4(4)
O13 C12 C17 107.7(4)
O13 C12 C16 106.6(4)
C17 C12 C16 111.3(4)
O13 C12 C11 101.6(4)
C17 C12 C11 115.2(4)
C16 C12 C11 113.4(4)
B1 O13 C12 106.4(4)
C11 C14 H14A 109.5
C11 C14 H14B 109.5
H14A C14 H14B 109.5
C11 C14 H14C 109.5
H14A C14 H14C 109.5
H14B C14 H14C 109.5
C11 C15 H15A 109.5
C11 C15 H15B 109.5
H15A C15 H15B 109.5
C11 C15 H15C 109.5
H15A C15 H15C 109.5
H15B C15 H15C 109.5
C12 C16 H16A 109.5
C12 C16 H16B 109.5
H16A C16 H16B 109.5
C12 C16 H16C 109.5
H16A C16 H16C 109.5
H16B C16 H16C 109.5
C12 C17 H17A 109.5
C12 C17 H17B 109.5
H17A C17 H17B 109.5
C12 C17 H17C 109.5
H17A C17 H17C 109.5
H17B C17 H17C 109.5

loop_
_geom_bond_atom_site_label_1
_geom_bond_atom_site_label_2
_geom_bond_distance
B1 O10 1.349(6)
B1 O13 1.353(7)
B1 S2 1.828(6)
S2 C3 1.782(5)
C3 C8 1.384(7)
C3 C4 1.385(7)
C4 C5 1.385(7)
C4 H4 0.9500
C5 C6 1.380(7)
C5 H5 0.9500
C6 C7 1.395(7)
C6 C9 1.508(8)
C7 C8 1.376(8)
C7 H7 0.9500
C8 H8 0.9500
C9 H9A 0.9800
C9 H9B 0.9800
C9 H9C 0.9800
O10 C11 1.474(5)
C11 C14 1.516(7)
C11 C15 1.526(7)
C11 C12 1.559(7)
C12 O13 1.470(6)
C12 C17 1.512(7)
C12 C16 1.521(7)
C14 H14A 0.9800
C14 H14B 0.9800
C14 H14C 0.9800
C15 H15A 0.9800
C15 H15B 0.9800
C15 H15C 0.9800
C16 H16A 0.9800
C16 H16B 0.9800
C16 H16C 0.9800
C17 H17A 0.9800
C17 H17B 0.9800
C17 H17C 0.9800
